data_7204157
loop_
_publ_author_name
'Mois\'es Canle L.'
'William Clegg'
'Ibrahim Demirtas'
'Mark R. J. Elsegood'
'Johanna Haider'
'Howard Maskill'
'Peter C. Miatt'

_publ_section_title
;
 N-Tritylhydroxylamines: preparations, structures, base strengths, and
 reactions with nitrous acid and perchloric acid
;
_journal_issue 9
_journal_name_full 'J. Chem. Soc., Perkin Trans. 2'
_journal_page_first 1742
_journal_page_last 1747
_journal_paper_doi 10.1039/b103569j
_journal_year 2001
_chemical_formula_sum 'C38 H31 N O'
_chemical_formula_weight 517.64
_chemical_name_systematic
;
?
;
_space_group_IT_number 2
_symmetry_cell_setting triclinic
_symmetry_space_group_name_Hall '-P 1'
_symmetry_space_group_name_H-M 'P -1'
_atom_sites_solution_hydrogens 'geom except H1 coords freely refined'
_atom_sites_solution_primary direct
_atom_sites_solution_secondary difmap
_audit_creation_method SHELXL
_cell_angle_alpha 113.29(4)
_cell_angle_beta 90.24(4)
_cell_angle_gamma 115.20(3)
_cell_formula_units_Z 1
_cell_length_a 8.677(6)
_cell_length_b 9.042(6)
_cell_length_c 10.769(7)
_cell_measurement_reflns_used 29
_cell_measurement_temperature 160(2)
_cell_measurement_theta_max 24.60
_cell_measurement_theta_min 20.06
_cell_volume 686.9(9)
_computing_cell_refinement 'Stoe DIF4'
_computing_data_collection 'Stoe DIF4'
_computing_data_reduction 'local programs'
_computing_molecular_graphics 'Siemens SHELXTL'
_computing_publication_material 'SHELXTL and local programs'
_computing_structure_refinement 'Siemens SHELXTL'
_computing_structure_solution 'Siemens SHELXTL'
_diffrn_ambient_temperature 160(2)
_diffrn_measurement_device 'Stoe-Siemens diffractometer'
_diffrn_measurement_method '\w/\q scans with on-line profile fitting'
_diffrn_radiation_monochromator graphite
_diffrn_radiation_source 'fine-focus sealed tube'
_diffrn_radiation_type CuK\a
_diffrn_radiation_wavelength 1.54184
_diffrn_reflns_av_R_equivalents 0.0420
_diffrn_reflns_av_sigmaI/netI 0.0445
_diffrn_reflns_limit_h_max 10
_diffrn_reflns_limit_h_min -10
_diffrn_reflns_limit_k_max 10
_diffrn_reflns_limit_k_min -10
_diffrn_reflns_limit_l_max 12
_diffrn_reflns_limit_l_min -12
_diffrn_reflns_number 4757
_diffrn_reflns_theta_max 67.50
_diffrn_reflns_theta_min 4.57
_diffrn_standards_decay_% 0
_diffrn_standards_interval_time 60
_diffrn_standards_number 5
_exptl_absorpt_coefficient_mu 0.570
_exptl_absorpt_correction_type none
_exptl_crystal_colour colourless
_exptl_crystal_density_diffrn 1.251
_exptl_crystal_description 'triangular prism'
_exptl_crystal_F_000 274
_exptl_crystal_size_max 0.27
_exptl_crystal_size_mid 0.23
_exptl_crystal_size_min 0.11
_refine_diff_density_max 0.255
_refine_diff_density_min -0.154
_refine_diff_density_rms 0.034
_refine_ls_extinction_coef 0.0145(9)
_refine_ls_extinction_expression Fc^*^=kFc[1+0.001xFc^2^\l^3^/sin(2\q)]^-1/4^
_refine_ls_extinction_method SHELXL
_refine_ls_goodness_of_fit_all 1.070
_refine_ls_goodness_of_fit_obs 1.084
_refine_ls_matrix_type full
_refine_ls_number_parameters 185
_refine_ls_number_reflns 2409
_refine_ls_number_restraints 1
_refine_ls_restrained_S_all 1.071
_refine_ls_restrained_S_obs 1.085
_refine_ls_R_factor_all 0.0444
_refine_ls_R_factor_obs 0.0370
_refine_ls_shift/esd_max 0.000
_refine_ls_shift/esd_mean 0.000
_refine_ls_structure_factor_coef Fsqd
_refine_ls_weighting_details 'w=1/[\s^2^(Fo^2^)+(0.0257P)^2^+0.2022P] where P=(Fo^2^+2Fc^2^)/3'
_refine_ls_weighting_scheme calc
_refine_ls_wR_factor_all 0.0947
_refine_ls_wR_factor_obs 0.0885
_reflns_number_observed 2074
_reflns_number_total 2409
_reflns_observed_criterion >2sigma(I)
_cod_data_source_file b103569j.txt
_cod_data_source_block hm8
_cod_depositor_comments
;
The following automatic conversions were performed:

'_refine_ls_weighting_scheme' value 'calc
w=1/[\s^2^(Fo^2^)+(0.0257P)^2^+0.2022P] where P=(Fo^2^+2Fc^2^)/3' was
changed to 'calc'. New tag '_refine_ls_weighting_details' was
created. The value of the new tag was set to
'w=1/[\s^2^(Fo^2^)+(0.0257P)^2^+0.2022P] where P=(Fo^2^+2Fc^2^)/3'.

Automatic conversion script
Id: cif_fix_values 3143 2015-03-26 13:38:13Z robertas 
;
_cod_original_cell_volume 686.9(8)
_cod_original_sg_symbol_H-M P-1
_cod_database_code 7204157

loop_
_symmetry_equiv_pos_as_xyz
'x, y, z'
'-x, -y, -z'

loop_
_atom_site_aniso_label
_atom_site_aniso_U_11
_atom_site_aniso_U_22
_atom_site_aniso_U_33
_atom_site_aniso_U_23
_atom_site_aniso_U_13
_atom_site_aniso_U_12
N1_a 0.0271(6) 0.0220(5) 0.0294(7) 0.0126(5) -0.0076(5) 0.0006(5)
O1_b 0.0271(6) 0.0220(5) 0.0294(7) 0.0126(5) -0.0076(5) 0.0006(5)
C1 0.0227(6) 0.0189(6) 0.0227(7) 0.0102(5) -0.0012(5) 0.0062(5)
C2 0.0228(6) 0.0204(6) 0.0256(8) 0.0125(6) 0.0004(5) 0.0084(5)
C3 0.0413(8) 0.0304(8) 0.0279(9) 0.0124(7) 0.0091(7) 0.0107(7)
C4 0.0359(8) 0.0412(9) 0.0420(10) 0.0263(8) 0.0158(7) 0.0113(7)
C5 0.0240(7) 0.0298(8) 0.0471(10) 0.0215(7) 0.0021(7) 0.0039(6)
C6 0.0274(7) 0.0240(7) 0.0341(9) 0.0079(6) -0.0029(6) 0.0058(6)
C7 0.0238(6) 0.0248(7) 0.0283(8) 0.0115(6) 0.0037(6) 0.0091(6)
C8 0.0188(6) 0.0165(6) 0.0326(8) 0.0087(6) -0.0005(5) 0.0033(5)
C9 0.0291(7) 0.0260(7) 0.0333(9) 0.0109(6) 0.0052(6) 0.0125(6)
C10 0.0398(8) 0.0343(8) 0.0420(10) 0.0128(7) 0.0151(7) 0.0154(7)
C11 0.0333(8) 0.0335(8) 0.0670(13) 0.0131(8) 0.0197(8) 0.0167(7)
C12 0.0271(7) 0.0319(8) 0.0815(15) 0.0239(9) 0.0091(8) 0.0158(7)
C13 0.0244(7) 0.0277(7) 0.0550(11) 0.0221(7) 0.0039(7) 0.0095(6)
C14 0.0270(6) 0.0215(6) 0.0196(7) 0.0097(5) 0.0048(5) 0.0113(5)
C15 0.0277(7) 0.0287(7) 0.0426(10) 0.0176(7) 0.0073(6) 0.0126(6)
C16 0.0354(8) 0.0408(9) 0.0547(11) 0.0230(8) 0.0083(7) 0.0242(7)
C17 0.0491(9) 0.0301(8) 0.0370(9) 0.0169(7) 0.0108(7) 0.0252(7)
C18 0.0405(8) 0.0234(7) 0.0288(8) 0.0137(6) 0.0052(6) 0.0127(6)
C19 0.0275(7) 0.0245(7) 0.0293(8) 0.0139(6) 0.0015(6) 0.0092(6)

loop_
_atom_site_label
_atom_site_type_symbol
_atom_site_fract_x
_atom_site_fract_y
_atom_site_fract_z
_atom_site_U_iso_or_equiv
_atom_site_thermal_displace_type
_atom_site_occupancy
_atom_site_calc_flag
_atom_site_refinement_flags
_atom_site_disorder_group
N1_a N 0.41604(13) 0.41996(13) 0.47468(12) 0.0300(3) Uani 0.50 d PD 1
H1_a H 0.344(4) 0.455(5) 0.516(4) 0.045 Uiso 0.50 d PD 1
O1_b O 0.41604(13) 0.41996(13) 0.47468(12) 0.0300(3) Uani 0.50 d P 2
C1 C 0.34475(16) 0.37154(17) 0.33209(14) 0.0224(3) Uani 1 d . .
C2 C 0.17401(16) 0.19470(17) 0.29424(14) 0.0228(3) Uani 1 d . .
C3 C 0.0709(2) 0.1759(2) 0.39102(17) 0.0357(4) Uani 1 d . .
H3 H 0.1063 0.2728 0.4813 0.043 Uiso 1 calc R .
C4 C -0.0832(2) 0.0168(2) 0.35717(18) 0.0394(4) Uani 1 d . .
H4 H -0.1521 0.0058 0.4245 0.047 Uiso 1 calc R .
C5 C -0.13663(18) -0.1247(2) 0.22664(18) 0.0354(4) Uani 1 d . .
H5 H -0.2417 -0.2335 0.2038 0.043 Uiso 1 calc R .
C6 C -0.03688(18) -0.10755(19) 0.12961(17) 0.0327(4) Uani 1 d . .
H6 H -0.0735 -0.2046 0.0393 0.039 Uiso 1 calc R .
C7 C 0.11785(17) 0.05155(18) 0.16302(15) 0.0266(3) Uani 1 d . .
H7 H 0.1856 0.0620 0.0950 0.032 Uiso 1 calc R .
C8 C 0.46990(16) 0.33176(16) 0.24073(15) 0.0253(3) Uani 1 d . .
C9 C 0.48733(18) 0.36352(18) 0.12418(16) 0.0304(3) Uani 1 d . .
H9 H 0.4249 0.4178 0.1027 0.036 Uiso 1 calc R .
C10 C 0.5949(2) 0.3170(2) 0.03863(19) 0.0408(4) Uani 1 d . .
H10 H 0.6060 0.3403 -0.0404 0.049 Uiso 1 calc R .
C11 C 0.6853(2) 0.2373(2) 0.0680(2) 0.0473(5) Uani 1 d . .
H11 H 0.7595 0.2064 0.0099 0.057 Uiso 1 calc R .
C12 C 0.66759(19) 0.2025(2) 0.1823(2) 0.0464(5) Uani 1 d . .
H12 H 0.7287 0.1461 0.2022 0.056 Uiso 1 calc R .
C13 C 0.56093(18) 0.24942(19) 0.26841(19) 0.0353(4) Uani 1 d . .
H13 H 0.5499 0.2252 0.3470 0.042 Uiso 1 calc R .
C14 C 0.30965(16) 0.52119(17) 0.32392(14) 0.0224(3) Uani 1 d . .
C15 C 0.14238(18) 0.49515(19) 0.29152(17) 0.0325(4) Uani 1 d . .
H15 H 0.0457 0.3821 0.2744 0.039 Uiso 1 calc R .
C16 C 0.1135(2) 0.6315(2) 0.28366(19) 0.0404(4) Uani 1 d . .
H16 H -0.0021 0.6108 0.2614 0.048 Uiso 1 calc R .
C17 C 0.2524(2) 0.7970(2) 0.30804(17) 0.0353(4) Uani 1 d . .
H17 H 0.2330 0.8903 0.3028 0.042 Uiso 1 calc R .
C18 C 0.41921(19) 0.82461(19) 0.34008(16) 0.0309(3) Uani 1 d . .
H18 H 0.5152 0.9382 0.3574 0.037 Uiso 1 calc R .
C19 C 0.44895(18) 0.68933(18) 0.34738(15) 0.0275(3) Uani 1 d . .
H19 H 0.5651 0.7106 0.3685 0.033 Uiso 1 calc R .

loop_
_atom_type_symbol
_atom_type_description
_atom_type_scat_dispersion_real
_atom_type_scat_dispersion_imag
_atom_type_scat_source
C C 0.0181 0.0091 'International Tables Vol C Tables 4.2.6.8 and 6.1.1.4'
H H 0.0000 0.0000 'International Tables Vol C Tables 4.2.6.8 and 6.1.1.4'
N N 0.0311 0.0180 'International Tables Vol C Tables 4.2.6.8 and 6.1.1.4'
O O 0.0492 0.0322 'International Tables Vol C Tables 4.2.6.8 and 6.1.1.4'

loop_
_geom_angle_atom_site_label_1
_geom_angle_atom_site_label_2
_geom_angle_atom_site_label_3
_geom_angle
_geom_angle_site_symmetry_1
_geom_angle_site_symmetry_3
_geom_angle_publ_flag
N1_a N1_a C1 110.25(13) 2_666 . ?
N1_a C1 C8 108.67(12) . . ?
N1_a C1 C14 111.61(11) . . ?
C8 C1 C14 112.19(11) . . ?
N1_a C1 C2 102.55(11) . . ?
C8 C1 C2 109.94(12) . . ?
C14 C1 C2 111.43(11) . . ?
C7 C2 C3 118.17(13) . . ?
C7 C2 C1 121.21(13) . . ?
C3 C2 C1 120.61(13) . . ?
C2 C3 C4 120.77(15) . . ?
C5 C4 C3 120.35(16) . . ?
C6 C5 C4 119.54(14) . . ?
C5 C6 C7 120.35(15) . . ?
C2 C7 C6 120.81(14) . . ?
C9 C8 C13 118.26(14) . . ?
C9 C8 C1 122.00(12) . . ?
C13 C8 C1 119.59(14) . . ?
C8 C9 C10 120.89(14) . . ?
C11 C10 C9 120.22(17) . . ?
C10 C11 C12 119.63(16) . . ?
C11 C12 C13 120.36(15) . . ?
C12 C13 C8 120.64(16) . . ?
C15 C14 C19 117.68(13) . . ?
C15 C14 C1 122.14(12) . . ?
C19 C14 C1 120.17(12) . . ?
C14 C15 C16 121.24(13) . . ?
C17 C16 C15 120.32(15) . . ?
C18 C17 C16 119.07(14) . . ?
C17 C18 C19 120.94(13) . . ?
C18 C19 C14 120.74(14) . . ?

loop_
_geom_bond_atom_site_label_1
_geom_bond_atom_site_label_2
_geom_bond_distance
_geom_bond_site_symmetry_2
_geom_bond_publ_flag
N1_a N1_a 1.445(2) 2_666 ?
N1_a C1 1.470(2) . ?
C1 C8 1.529(2) . ?
C1 C14 1.5416(19) . ?
C1 C2 1.543(2) . ?
C2 C7 1.386(2) . ?
C2 C3 1.390(2) . ?
C3 C4 1.391(2) . ?
C4 C5 1.377(3) . ?
C5 C6 1.373(2) . ?
C6 C7 1.394(2) . ?
C8 C9 1.389(2) . ?
C8 C13 1.393(2) . ?
C9 C10 1.390(2) . ?
C10 C11 1.377(3) . ?
C11 C12 1.380(3) . ?
C12 C13 1.388(2) . ?
C14 C15 1.387(2) . ?
C14 C19 1.402(2) . ?
C15 C16 1.391(2) . ?
C16 C17 1.382(2) . ?
C17 C18 1.377(2) . ?
C18 C19 1.383(2) . ?
